data_2236148
loop_
_publ_author_name
'Umezono, Satoru'
'Okuno, Tsunehisa'

_publ_section_title
;
 10-(Prop-1-yn-1-yl)-10<i>H</i>-phenothiazine
;
_journal_coeditor_code BX2425
_journal_issue 9
_journal_name_full 'Acta Crystallographica Section E'
_journal_page_first o2790
_journal_paper_doi 10.1107/S1600536812036537
_journal_volume 68
_journal_year 2012
_chemical_formula_iupac 'C15 H11 N S'
_chemical_formula_moiety 'C15 H11 N S'
_chemical_formula_sum 'C15 H11 N S'
_chemical_formula_weight 237.31
_chemical_name_systematic
;
10-(Prop-1-yn-1-yl)-10<i>H</i>-phenothiazine
;
_space_group_IT_number 36
_symmetry_cell_setting orthorhombic
_symmetry_space_group_name_Hall 'C 2c -2'
_symmetry_space_group_name_H-M 'C m c 21'
_atom_sites_solution_hydrogens geom
_atom_sites_solution_primary direct
_atom_sites_solution_secondary difmap
_cell_angle_alpha 90.00
_cell_angle_beta 90.00
_cell_angle_gamma 90.00
_cell_formula_units_Z 4
_cell_length_a 14.717(6)
_cell_length_b 10.631(4)
_cell_length_c 7.375(3)
_cell_measurement_reflns_used 2342
_cell_measurement_temperature 93(2)
_cell_measurement_theta_max 31.20
_cell_measurement_theta_min 2.36
_cell_volume 1153.9(8)
_computing_cell_refinement 'CrystalClear (Rigaku, 2008)'
_computing_data_collection 'CrystalClear (Rigaku, 2008)'
_computing_data_reduction 'CrystalClear (Rigaku, 2008)'
_computing_molecular_graphics 'ORTEP-3 (Farrugia, 1997)'
_computing_publication_material 'SHELXL97 (Sheldrick, 2008)'
_computing_structure_refinement 'SHELXL97 (Sheldrick, 2008)'
_computing_structure_solution 'SHELXS97 (Sheldrick, 2008)'
_diffrn_ambient_temperature 93(2)
_diffrn_detector_area_resol_mean 28.445
_diffrn_measured_fraction_theta_full 0.991
_diffrn_measured_fraction_theta_max 0.991
_diffrn_measurement_device_type 'Rigaku Saturn724+'
_diffrn_measurement_method \w
_diffrn_radiation_type MoK\a
_diffrn_radiation_wavelength 0.71075
_diffrn_reflns_av_R_equivalents 0.0185
_diffrn_reflns_av_sigmaI/netI 0.0167
_diffrn_reflns_limit_h_max 16
_diffrn_reflns_limit_h_min -19
_diffrn_reflns_limit_k_max 12
_diffrn_reflns_limit_k_min -14
_diffrn_reflns_limit_l_max 9
_diffrn_reflns_limit_l_min -9
_diffrn_reflns_number 4889
_diffrn_reflns_theta_full 28.50
_diffrn_reflns_theta_max 28.50
_diffrn_reflns_theta_min 2.36
_exptl_absorpt_coefficient_mu 0.253
_exptl_absorpt_correction_T_max 0.9800
_exptl_absorpt_correction_T_min 0.959
_exptl_absorpt_correction_type numerical
_exptl_absorpt_process_details '(<i>NUMABS</i>; Rigaku, 1999)'
_exptl_crystal_colour colorless
_exptl_crystal_density_diffrn 1.366
_exptl_crystal_density_method 'not measured'
_exptl_crystal_description block
_exptl_crystal_F_000 496
_exptl_crystal_size_max 0.12
_exptl_crystal_size_mid 0.10
_exptl_crystal_size_min 0.08
_refine_diff_density_max 0.203
_refine_diff_density_min -0.159
_refine_ls_abs_structure_details 'Flack (1983), 670 Friedel pairs'
_refine_ls_abs_structure_Flack -0.01(6)
_refine_ls_extinction_method none
_refine_ls_goodness_of_fit_ref 1.081
_refine_ls_hydrogen_treatment constr
_refine_ls_matrix_type full
_refine_ls_number_parameters 87
_refine_ls_number_reflns 1486
_refine_ls_number_restraints 1
_refine_ls_restrained_S_all 1.080
_refine_ls_R_factor_all 0.0261
_refine_ls_R_factor_gt 0.0252
_refine_ls_shift/su_max 0.000
_refine_ls_shift/su_mean 0.000
_refine_ls_structure_factor_coef Fsqd
_refine_ls_weighting_details 'calc w=1/[\s^2^(Fo^2^)+(0.0354P)^2^+0.5140P] where P=(Fo^2^+2Fc^2^)/3'
_refine_ls_weighting_scheme calc
_refine_ls_wR_factor_gt 0.0637
_refine_ls_wR_factor_ref 0.0645
_reflns_number_gt 1441
_reflns_number_total 1486
_reflns_threshold_expression I>2sigma(I)
_cod_data_source_file bx2425.cif
_cod_data_source_block I
_cod_database_code 2236148
_cod_database_fobs_code 2236148

loop_
_symmetry_equiv_pos_site_id
_symmetry_equiv_pos_as_xyz
1 +X,+Y,+Z
2 +X,-Y,1/2+Z
3 -X,+Y,+Z
4 -X,-Y,1/2+Z
5 1/2+X,1/2+Y,+Z
6 1/2-X,1/2+Y,+Z
7 1/2+X,1/2-Y,1/2+Z
8 1/2-X,1/2-Y,1/2+Z

loop_
_atom_site_type_symbol
_atom_site_label
_atom_site_fract_x
_atom_site_fract_y
_atom_site_fract_z
_atom_site_U_iso_or_equiv
_atom_site_adp_type
_atom_site_calc_flag
_atom_site_refinement_flags
_atom_site_occupancy
_atom_site_symmetry_multiplicity
S S1 0.0000 0.03514(4) -0.00174(4) 0.01839(11) Uani d S 1 2
N N1 0.0000 0.28986(13) 0.1771(2) 0.0165(3) Uani d S 1 2
C C1 0.08381(8) 0.22366(10) 0.19225(16) 0.0153(2) Uani d . 1 1
C C2 0.15834(8) 0.27842(11) 0.27878(17) 0.0176(2) Uani d . 1 1
H H2 0.1524 0.3585 0.3346 0.021 Uiso calc R 1 1
C C3 0.24154(8) 0.21576(12) 0.28336(18) 0.0201(3) Uani d . 1 1
H H3 0.2926 0.2542 0.3393 0.024 Uiso calc R 1 1
C C4 0.24978(8) 0.09669(12) 0.20594(18) 0.0212(3) Uani d . 1 1
H H4 0.3067 0.0545 0.2075 0.025 Uiso calc R 1 1
C C5 0.17460(9) 0.03964(11) 0.12637(17) 0.0189(3) Uani d . 1 1
H H5 0.1797 -0.0430 0.0783 0.023 Uiso calc R 1 1
C C6 0.09172(8) 0.10329(11) 0.11690(15) 0.0163(2) Uani d . 1 1
C C7 0.0000 0.41727(16) 0.1900(2) 0.0164(3) Uani d S 1 2
C C8 0.0000 0.52987(15) 0.1916(3) 0.0171(3) Uani d S 1 2
C C9 0.0000 0.66718(16) 0.1911(3) 0.0218(4) Uani d S 1 2
H H9A 0.0000 0.7026 0.3042 0.045(8) Uiso d SR 1 2
H H9B -0.0435 0.7017 0.1183 0.050(6) Uiso d R 1 1

loop_
_atom_site_aniso_label
_atom_site_aniso_U_11
_atom_site_aniso_U_22
_atom_site_aniso_U_33
_atom_site_aniso_U_12
_atom_site_aniso_U_13
_atom_site_aniso_U_23
S1 0.0226(2) 0.01654(18) 0.01607(19) 0.000 0.000 -0.00403(15)
N1 0.0160(7) 0.0124(6) 0.0212(7) 0.000 0.000 -0.0023(5)
C1 0.0150(5) 0.0154(5) 0.0155(5) 0.0004(4) 0.0028(4) 0.0021(4)
C2 0.0188(6) 0.0159(5) 0.0180(5) -0.0016(5) 0.0009(5) 0.0001(4)
C3 0.0165(6) 0.0225(6) 0.0212(6) -0.0021(5) 0.0001(5) 0.0039(4)
C4 0.0178(5) 0.0209(6) 0.0249(6) 0.0043(5) 0.0040(5) 0.0060(5)
C5 0.0218(6) 0.0159(5) 0.0189(6) 0.0030(4) 0.0061(5) 0.0021(4)
C6 0.0183(5) 0.0160(5) 0.0144(5) -0.0007(4) 0.0027(4) 0.0011(4)
C7 0.0146(7) 0.0172(8) 0.0175(7) 0.000 0.000 -0.0018(6)
C8 0.0143(7) 0.0165(8) 0.0206(8) 0.000 0.000 -0.0014(6)
C9 0.0232(9) 0.0142(7) 0.0278(9) 0.000 0.000 -0.0011(7)

loop_
_atom_type_symbol
_atom_type_description
_atom_type_scat_dispersion_real
_atom_type_scat_dispersion_imag
_atom_type_scat_source
C C 0.0033 0.0016 'International Tables Vol C Tables 4.2.6.8 and 6.1.1.4'
H H 0.0000 0.0000 'International Tables Vol C Tables 4.2.6.8 and 6.1.1.4'
N N 0.0061 0.0033 'International Tables Vol C Tables 4.2.6.8 and 6.1.1.4'
S S 0.1246 0.1234 'International Tables Vol C Tables 4.2.6.8 and 6.1.1.4'

loop_
_geom_angle_atom_site_label_1
_geom_angle_atom_site_label_2
_geom_angle_atom_site_label_3
_geom_angle_site_symmetry_1
_geom_angle_site_symmetry_3
_geom_angle
C6 S1 C6 3 . 99.84(8)
C7 N1 C1 . . 119.16(7)
C7 N1 C1 . 3 119.16(7)
C1 N1 C1 . 3 119.97(14)
C2 C1 C6 . . 119.82(11)
C2 C1 N1 . . 120.67(11)
C6 C1 N1 . . 119.50(11)
C3 C2 C1 . . 120.12(11)
C3 C2 H2 . . 119.9
C1 C2 H2 . . 119.9
C4 C3 C2 . . 120.02(11)
C4 C3 H3 . . 120.0
C2 C3 H3 . . 120.0
C5 C4 C3 . . 119.96(11)
C5 C4 H4 . . 120.0
C3 C4 H4 . . 120.0
C4 C5 C6 . . 120.29(11)
C4 C5 H5 . . 119.9
C6 C5 H5 . . 119.9
C5 C6 C1 . . 119.71(11)
C5 C6 S1 . . 119.61(9)
C1 C6 S1 . . 120.57(9)
C8 C7 N1 . . 176.53(19)
C7 C8 C9 . . 179.3(2)
C8 C9 H9A . . 114.2
C8 C9 H9B . . 113.8
H9A C9 H9B . . 111.8

loop_
_geom_bond_atom_site_label_1
_geom_bond_atom_site_label_2
_geom_bond_site_symmetry_2
_geom_bond_distance
S1 C6 3 1.7642(13)
S1 C6 . 1.7643(13)
N1 C7 . 1.358(2)
N1 C1 . 1.4246(14)
N1 C1 3 1.4246(14)
C1 C2 . 1.3961(17)
C1 C6 . 1.3999(17)
C2 C3 . 1.3944(17)
C2 H2 . 0.9500
C3 C4 . 1.3940(18)
C3 H3 . 0.9500
C4 C5 . 1.3914(19)
C4 H4 . 0.9500
C5 C6 . 1.3966(17)
C5 H5 . 0.9500
C7 C8 . 1.197(3)
C8 C9 . 1.460(2)
C9 H9A . 0.9152
C9 H9B . 0.9126

loop_
_geom_torsion_atom_site_label_1
_geom_torsion_atom_site_label_2
_geom_torsion_atom_site_label_3
_geom_torsion_atom_site_label_4
_geom_torsion_site_symmetry_1
_geom_torsion
C7 N1 C1 C2 . 21.9(2)
C1 N1 C1 C2 3 -143.06(11)
C7 N1 C1 C6 . -157.02(14)
C1 N1 C1 C6 3 38.0(2)
C6 C1 C2 C3 . 2.76(17)
N1 C1 C2 C3 . -176.20(12)
C1 C2 C3 C4 . -1.81(18)
C2 C3 C4 C5 . -0.91(18)
C3 C4 C5 C6 . 2.68(18)
C4 C5 C6 C1 . -1.72(18)
C4 C5 C6 S1 . 174.51(9)
C2 C1 C6 C5 . -1.00(17)
N1 C1 C6 C5 . 177.97(12)
C2 C1 C6 S1 . -177.19(9)
N1 C1 C6 S1 . 1.78(15)
C6 S1 C6 C5 3 152.23(7)
C6 S1 C6 C1 3 -31.58(13)
C1 N1 C7 C8 . 97.44(13)
C1 N1 C7 C8 3 -97.44(13)
N1 C7 C8 C9 . 0.00(5)
